data_2240729
loop_
_publ_author_name
'\,Celikesir, Sevim T\"urktekin'
'Akkurt, Mehmet'
'Jarrahpour, Aliasghar'
'Shafie, Habib Allah'
'\,Celik, \"Omer'

_publ_section_title
;
 Crystal structure of 3-(4-chlorophenoxy)-4-(2-nitrophenyl)azetidin-2-one
 with an unknown solvate
;
_journal_coeditor_code HB7322
_journal_issue 1
_journal_name_full 'Acta Crystallographica Section E'
_journal_page_first o8
_journal_page_last o9
_journal_paper_doi 10.1107/S2056989014025845
_journal_volume 71
_journal_year 2015
_chemical_formula_iupac 'C15 H11 Cl N2 O4'
_chemical_formula_moiety 'C15 H11 Cl N2 O4'
_chemical_formula_sum 'C15 H11 Cl N2 O4'
_chemical_formula_weight 318.71
_chemical_name_systematic
;
3-(4-chlorophenoxy)-4-(2-nitrophenyl)azetidin-2-one
;
_space_group_IT_number 14
_symmetry_cell_setting monoclinic
_symmetry_space_group_name_Hall '-P 2yn'
_symmetry_space_group_name_H-M 'P 1 21/n 1'
_atom_sites_solution_hydrogens geom
_cell_angle_alpha 90
_cell_angle_beta 99.7570(10)
_cell_angle_gamma 90
_cell_formula_units_Z 4
_cell_length_a 16.9505(4)
_cell_length_b 4.65170(10)
_cell_length_c 21.7167(6)
_cell_measurement_reflns_used 6230
_cell_measurement_temperature 296(2)
_cell_measurement_theta_max 28.69
_cell_measurement_theta_min 2.44
_cell_volume 1687.56(7)
_computing_cell_refinement
;
SAINT (Bruker, 2007)
;
_computing_data_collection
;
APEX2 (Bruker, 2007)
;
_computing_data_reduction
;
SAINT (Bruker, 2007)
;
_computing_molecular_graphics
;
ORTEP-3 for Windows (Farrugia, 2012)
;
_computing_publication_material
;
PLATON (Spek, 2009)
;
_computing_structure_refinement
;
SHELXL2014 (Sheldrick, 2008)
;
_computing_structure_solution
;
SHELXS2014 (Sheldrick, 2008)
;
_diffrn_ambient_temperature 296(2)
_diffrn_measured_fraction_theta_full 0.996
_diffrn_measured_fraction_theta_max 0.988
_diffrn_measurement_device_type 'Bruker APEXII CCD'
_diffrn_measurement_method '\f and \w scans'
_diffrn_radiation_monochromator graphite
_diffrn_radiation_source 'sealed tube'
_diffrn_radiation_type MoK\a
_diffrn_radiation_wavelength 0.71073
_diffrn_reflns_av_R_equivalents 0.0223
_diffrn_reflns_limit_h_max 22
_diffrn_reflns_limit_h_min -21
_diffrn_reflns_limit_k_max 6
_diffrn_reflns_limit_k_min -6
_diffrn_reflns_limit_l_max 29
_diffrn_reflns_limit_l_min -28
_diffrn_reflns_number 16293
_diffrn_reflns_reduction_process
;
;
_diffrn_reflns_theta_full 25.24
_diffrn_reflns_theta_max 28.83
_diffrn_reflns_theta_min 1.67
_diffrn_standards_number 0
_exptl_absorpt_coefficient_mu 0.243
_exptl_absorpt_correction_type none
_exptl_crystal_colour colourless
_exptl_crystal_density_diffrn 1.254
_exptl_crystal_density_method 'Not Measured'
_exptl_crystal_description prism
_exptl_crystal_F_000 656
_exptl_crystal_size_max 0.30
_exptl_crystal_size_mid 0.20
_exptl_crystal_size_min 0.15
_platon_squeeze_details
;
TITL shelx     P 21/n       R = 0.17
CELL   16.9505    4.6517   21.7167     90.00     99.76     90.00
SPGR P21/n
C101 0.916 0.373 0.524 !       4.41 eA-3
C102 0.940 0.637 0.416 !       3.08 eA-3
C103 0.056 0.553 0.578 !       2.66 eA-3
Q104 0.735 0.806 0.429 !       0.52 eA-3
;
_refine_diff_density_max 0.349
_refine_diff_density_min -0.226
_refine_ls_extinction_method none
_refine_ls_goodness_of_fit_ref 1.042
_refine_ls_hydrogen_treatment constr
_refine_ls_matrix_type full
_refine_ls_number_parameters 199
_refine_ls_number_reflns 4358
_refine_ls_number_restraints 0
_refine_ls_restrained_S_all 1.042
_refine_ls_R_factor_all 0.0687
_refine_ls_R_factor_gt 0.0493
_refine_ls_shift/su_max 0.001
_refine_ls_shift/su_mean 0.000
_refine_ls_structure_factor_coef Fsqd
_refine_ls_weighting_details 'w=1/[\s^2^(Fo^2^)+(0.0607P)^2^+0.3362P] where P=(Fo^2^+2Fc^2^)/3'
_refine_ls_weighting_scheme calc
_refine_ls_wR_factor_gt 0.1252
_refine_ls_wR_factor_ref 0.1353
_reflns_number_gt 3158
_reflns_number_total 4358
_reflns_threshold_expression I>2\s(I)
_cod_data_source_file hb7322sup1.cif
_cod_data_source_block I
_cod_original_sg_symbol_H-M 'P 21/n'
_cod_database_code 2240729
_cod_database_fobs_code 2240729

loop_
_symmetry_equiv_pos_site_id
_symmetry_equiv_pos_as_xyz
1 x,y,z
2 1/2-x,1/2+y,1/2-z
3 -x,-y,-z
4 1/2+x,1/2-y,1/2+z

loop_
_atom_site_aniso_label
_atom_site_aniso_U_11
_atom_site_aniso_U_22
_atom_site_aniso_U_33
_atom_site_aniso_U_12
_atom_site_aniso_U_13
_atom_site_aniso_U_23
Cl1 0.0624(3) 0.1234(6) 0.0723(3) 0.0190(3) -0.0193(3) 0.0066(3)
O1 0.0550(7) 0.1050(12) 0.0494(7) -0.0149(7) 0.0209(6) 0.0013(7)
O2 0.0577(7) 0.0584(9) 0.0733(8) -0.0162(6) 0.0251(6) -0.0204(7)
O3 0.0539(7) 0.0755(10) 0.0824(9) 0.0055(7) 0.0291(7) -0.0164(8)
O4 0.0356(5) 0.0379(7) 0.0547(6) 0.0017(5) -0.0002(4) -0.0061(5)
N1 0.0371(7) 0.0678(11) 0.0547(8) 0.0115(7) 0.0153(6) -0.0048(7)
N2 0.0467(7) 0.0474(9) 0.0407(6) -0.0008(6) 0.0152(5) 0.0008(6)
C1 0.0378(8) 0.0556(11) 0.0471(8) -0.0065(7) 0.0130(6) -0.0086(8)
C2 0.0338(7) 0.0349(9) 0.0448(7) -0.0034(6) 0.0107(6) -0.0054(6)
C3 0.0388(7) 0.0364(9) 0.0468(8) 0.0046(6) 0.0139(6) 0.0006(7)
C4 0.0385(7) 0.0336(8) 0.0408(7) 0.0029(6) 0.0058(6) 0.0060(6)
C5 0.0383(8) 0.0536(11) 0.0582(9) 0.0017(7) 0.0057(7) 0.0038(8)
C6 0.0496(10) 0.0607(13) 0.0722(12) -0.0118(9) -0.0102(9) 0.0016(10)
C7 0.0732(13) 0.0551(12) 0.0522(9) -0.0058(10) -0.0093(9) -0.0082(9)
C8 0.0623(10) 0.0483(11) 0.0408(8) 0.0036(9) 0.0051(7) -0.0030(7)
C9 0.0431(8) 0.0354(9) 0.0375(7) 0.0016(7) 0.0065(6) 0.0032(6)
C10 0.0348(7) 0.0390(9) 0.0424(7) -0.0039(6) 0.0069(6) 0.0008(6)
C11 0.0613(11) 0.0918(17) 0.0446(9) 0.0206(11) 0.0075(8) -0.0113(10)
C12 0.0692(12) 0.1051(19) 0.0405(9) 0.0120(12) -0.0056(8) -0.0085(10)
C13 0.0451(9) 0.0680(13) 0.0511(9) 0.0025(9) -0.0021(7) 0.0074(9)
C14 0.0402(8) 0.0628(13) 0.0621(10) 0.0075(8) 0.0050(7) -0.0067(9)
C15 0.0396(8) 0.0516(11) 0.0481(8) -0.0014(7) 0.0030(6) -0.0101(8)

loop_
_atom_site_type_symbol
_atom_site_label
_atom_site_fract_x
_atom_site_fract_y
_atom_site_fract_z
_atom_site_U_iso_or_equiv
_atom_site_thermal_displace_type
_atom_site_calc_flag
_atom_site_refinement_flags
_atom_site_occupancy
Cl Cl1 0.77735(3) 0.02466(16) 0.86934(3) 0.0896(2) Uani d . 1.000
O O1 0.34325(8) 0.4694(3) 0.80529(6) 0.0684(5) Uani d . 1.000
O O2 0.49880(7) 0.6846(3) 0.60857(6) 0.0615(5) Uani d . 1.000
O O3 0.53550(8) 0.3225(3) 0.55969(6) 0.0686(5) Uani d . 1.000
O O4 0.46717(6) 0.2832(2) 0.71337(5) 0.0437(3) Uani d . 1.000
N N1 0.30955(8) 0.6612(4) 0.70465(6) 0.0523(5) Uani d . 1.000
N N2 0.48444(8) 0.4599(3) 0.58069(6) 0.0440(4) Uani d . 1.000
C C1 0.35588(9) 0.5438(4) 0.75408(7) 0.0462(5) Uani d . 1.000
C C2 0.42874(8) 0.5444(3) 0.72098(7) 0.0374(4) Uani d . 1.000
C C3 0.36874(9) 0.6469(4) 0.66256(7) 0.0399(5) Uani d . 1.000
C C4 0.34857(9) 0.4352(3) 0.60981(7) 0.0377(4) Uani d . 1.000
C C5 0.27331(10) 0.3099(4) 0.59775(8) 0.0503(5) Uani d . 1.000
C C6 0.25251(11) 0.1159(5) 0.54958(9) 0.0632(7) Uani d . 1.000
C C7 0.30631(13) 0.0396(4) 0.51201(9) 0.0625(7) Uani d . 1.000
C C8 0.38224(11) 0.1547(4) 0.52289(7) 0.0509(6) Uani d . 1.000
C C9 0.40248(9) 0.3484(3) 0.57097(7) 0.0387(5) Uani d . 1.000
C C10 0.54003(8) 0.2358(3) 0.75211(7) 0.0387(4) Uani d . 1.000
C C11 0.55796(12) 0.3387(5) 0.81220(8) 0.0661(7) Uani d . 1.000
C C12 0.63188(13) 0.2760(6) 0.84797(8) 0.0733(8) Uani d . 1.000
C C13 0.68458(10) 0.1055(5) 0.82418(8) 0.0559(6) Uani d . 1.000
C C14 0.66690(10) 0.0022(4) 0.76469(9) 0.0555(6) Uani d . 1.000
C C15 0.59401(9) 0.0697(4) 0.72819(8) 0.0470(5) Uani d . 1.000
H H1 0.26120 0.72420 0.69920 0.0630 Uiso c RU 1.000
H H2 0.46700 0.69550 0.73710 0.0450 Uiso c RU 1.000
H H3 0.38230 0.83720 0.64800 0.0480 Uiso c RU 1.000
H H5 0.23580 0.35770 0.62280 0.0600 Uiso c RU 1.000
H H6 0.20140 0.03640 0.54260 0.0760 Uiso c RU 1.000
H H7 0.29160 -0.08920 0.47930 0.0750 Uiso c RU 1.000
H H8 0.41950 0.10220 0.49800 0.0610 Uiso c RU 1.000
H H11 0.52090 0.44930 0.82870 0.0790 Uiso c RU 1.000
H H12 0.64530 0.35050 0.88810 0.0880 Uiso c RU 1.000
H H14 0.70350 -0.11280 0.74870 0.0670 Uiso c RU 1.000
H H15 0.58190 0.00190 0.68740 0.0560 Uiso c RU 1.000

loop_
_atom_type_symbol
_atom_type_description
_atom_type_scat_dispersion_real
_atom_type_scat_dispersion_imag
_atom_type_scat_source
C C 0.0033 0.0016 ' International Tables Vol C Tables 4.2.6.8 and 6.1.1.4'
H H 0.0000 0.0000 ' International Tables Vol C Tables 4.2.6.8 and 6.1.1.4'
Cl Cl 0.1484 0.1585 ' International Tables Vol C Tables 4.2.6.8 and 6.1.1.4'
N N 0.0061 0.0033 ' International Tables Vol C Tables 4.2.6.8 and 6.1.1.4'
O O 0.0106 0.0060 ' International Tables Vol C Tables 4.2.6.8 and 6.1.1.4'

loop_
_geom_angle_atom_site_label_1
_geom_angle_atom_site_label_2
_geom_angle_atom_site_label_3
_geom_angle
_geom_angle_publ_flag
C2 O4 C10 116.71(11) no
C1 N1 C3 96.38(13) no
O2 N2 O3 122.79(14) no
O2 N2 C9 118.87(13) no
O3 N2 C9 118.34(13) no
O1 C1 N1 132.86(15) no
O1 C1 C2 135.24(15) no
N1 C1 C2 91.90(12) no
C1 N1 H1 132.00 no
C3 N1 H1 132.00 no
O4 C2 C1 118.81(12) no
O4 C2 C3 114.90(12) no
C1 C2 C3 85.17(11) no
N1 C3 C2 85.85(11) no
C2 C3 C4 116.85(14) no
N1 C3 C4 114.34(14) no
C3 C4 C9 123.94(14) no
C3 C4 C5 120.12(14) no
C5 C4 C9 115.94(14) no
C4 C5 C6 121.75(16) no
C5 C6 C7 120.68(18) no
C6 C7 C8 119.63(18) no
C7 C8 C9 119.33(16) no
N2 C9 C8 116.69(14) no
C4 C9 C8 122.66(15) no
N2 C9 C4 120.65(13) no
C11 C10 C15 120.23(15) no
O4 C10 C11 123.40(14) no
O4 C10 C15 116.34(13) no
C10 C11 C12 119.42(18) no
C11 C12 C13 119.89(18) no
Cl1 C13 C14 119.24(15) no
Cl1 C13 C12 119.92(14) no
C12 C13 C14 120.82(17) no
C13 C14 C15 119.57(17) no
C10 C15 C14 120.02(16) no
O4 C2 H2 112.00 no
C1 C2 H2 112.00 no
C3 C2 H2 112.00 no
N1 C3 H3 112.00 no
C2 C3 H3 112.00 no
C4 C3 H3 112.00 no
C4 C5 H5 119.00 no
C6 C5 H5 119.00 no
C5 C6 H6 120.00 no
C7 C6 H6 120.00 no
C6 C7 H7 120.00 no
C8 C7 H7 120.00 no
C7 C8 H8 120.00 no
C9 C8 H8 120.00 no
C10 C11 H11 120.00 no
C12 C11 H11 120.00 no
C11 C12 H12 120.00 no
C13 C12 H12 120.00 no
C13 C14 H14 120.00 no
C15 C14 H14 120.00 no
C10 C15 H15 120.00 no
C14 C15 H15 120.00 no

loop_
_geom_bond_atom_site_label_1
_geom_bond_atom_site_label_2
_geom_bond_distance
_geom_bond_publ_flag
Cl1 C13 1.7474(18) no
O1 C1 1.218(2) no
O2 N2 1.2118(19) no
O3 N2 1.2245(19) no
O4 C2 1.4016(17) no
O4 C10 1.3891(18) no
N1 C1 1.335(2) no
N1 C3 1.469(2) no
N2 C9 1.464(2) no
C1 C2 1.531(2) no
N1 H1 0.8600 no
C2 C3 1.560(2) no
C3 C4 1.505(2) no
C4 C5 1.387(2) no
C4 C9 1.404(2) no
C5 C6 1.381(3) no
C6 C7 1.370(3) no
C7 C8 1.377(3) no
C8 C9 1.378(2) no
C10 C15 1.366(2) no
C10 C11 1.375(2) no
C11 C12 1.389(3) no
C12 C13 1.360(3) no
C13 C14 1.363(3) no
C14 C15 1.386(2) no
C2 H2 0.9800 no
C3 H3 0.9800 no
C5 H5 0.9300 no
C6 H6 0.9300 no
C7 H7 0.9300 no
C8 H8 0.9300 no
C11 H11 0.9300 no
C12 H12 0.9300 no
C14 H14 0.9300 no
C15 H15 0.9300 no

loop_
_geom_hbond_atom_site_label_D
_geom_hbond_atom_site_label_H
_geom_hbond_atom_site_label_A
_geom_hbond_site_symmetry_A
_geom_hbond_distance_DH
_geom_hbond_distance_HA
_geom_hbond_distance_DA
_geom_hbond_angle_DHA
_geom_hbond_publ_flag
N1 H1 O1 2_556 0.86 2.09 2.936(2) 166 yes
C8 H8 O3 3_656 0.93 2.53 3.307(2) 142 yes
C15 H15 O2 1_545 0.93 2.51 3.338(2) 149 yes
C3 H3 Cg2 1_565 0.98 2.70 3.5118(19) 141 yes

loop_
_geom_torsion_atom_site_label_1
_geom_torsion_atom_site_label_2
_geom_torsion_atom_site_label_3
_geom_torsion_atom_site_label_4
_geom_torsion
_geom_torsion_publ_flag
C10 O4 C2 C3 156.31(12) no
C2 O4 C10 C11 32.5(2) no
C2 O4 C10 C15 -149.62(14) no
C10 O4 C2 C1 -105.11(15) no
C3 N1 C1 C2 6.71(14) no
C3 N1 C1 O1 -173.8(2) no
C1 N1 C3 C2 -6.60(14) no
C1 N1 C3 C4 111.06(16) no
O3 N2 C9 C4 158.62(14) no
O2 N2 C9 C8 158.71(15) no
O3 N2 C9 C8 -20.7(2) no
O2 N2 C9 C4 -22.0(2) no
N1 C1 C2 C3 -6.30(14) no
N1 C1 C2 O4 -122.13(15) no
O1 C1 C2 O4 58.4(3) no
O1 C1 C2 C3 174.2(2) no
O4 C2 C3 N1 125.34(13) no
C1 C2 C3 N1 5.73(12) no
C1 C2 C3 C4 -109.51(14) no
O4 C2 C3 C4 10.09(19) no
N1 C3 C4 C9 -168.11(14) no
C2 C3 C4 C5 108.95(17) no
N1 C3 C4 C5 10.9(2) no
C2 C3 C4 C9 -70.06(19) no
C3 C4 C9 N2 1.0(2) no
C3 C4 C9 C8 -179.81(15) no
C3 C4 C5 C6 179.68(17) no
C9 C4 C5 C6 -1.2(2) no
C5 C4 C9 N2 -178.08(14) no
C5 C4 C9 C8 1.1(2) no
C4 C5 C6 C7 0.3(3) no
C5 C6 C7 C8 0.8(3) no
C6 C7 C8 C9 -0.9(3) no
C7 C8 C9 C4 -0.1(2) no
C7 C8 C9 N2 179.17(15) no
O4 C10 C11 C12 178.78(18) no
C15 C10 C11 C12 1.0(3) no
O4 C10 C15 C14 -177.37(15) no
C11 C10 C15 C14 0.6(3) no
C10 C11 C12 C13 -2.4(3) no
C11 C12 C13 Cl1 -179.60(18) no
C11 C12 C13 C14 2.2(4) no
Cl1 C13 C14 C15 -178.84(15) no
C12 C13 C14 C15 -0.6(3) no
C13 C14 C15 C10 -0.8(3) no

loop_
_platon_squeeze_void_nr
_platon_squeeze_void_average_x
_platon_squeeze_void_average_y
_platon_squeeze_void_average_z
_platon_squeeze_void_volume
_platon_squeeze_void_count_electrons
_platon_squeeze_void_content
1 0.000 -0.085 0.500 158 57 ' '
2 0.500 -0.027 0.000 158 57 ' '
